data_1524044
loop_
_publ_author_name
'Baumgartner, O.'
'Voellenkle, H.'

_publ_section_title
;
 Die Kristallstruktur des tetragermanats K2 Ba (Ge4 O9)2
;
_journal_name_full
;
Monatshefte fuer Chemie und verwandte Teile anderer Wissenschaften (109,1978-)
;
_journal_page_first 1145
_journal_page_last 1153
_journal_volume 109
_journal_year 1978
_chemical_formula_sum 'Ba Ge8 K2 O18'
_chemical_name_systematic 'K2 Ba (Ge4 O9)2'
_space_group_IT_number 165
_symmetry_space_group_name_Hall '-P 3 2"c'
_symmetry_space_group_name_H-M 'P -3 c 1'
_cell_angle_alpha 90
_cell_angle_beta 90
_cell_angle_gamma 120
_cell_formula_units_Z 6
_cell_length_a 11.729
_cell_length_b 11.729
_cell_length_c 19.278
_cell_volume 2296.755
_citation_journal_id_ASTM MOCMB7
_cod_data_source_file Baumgartner_MOCMB7_1978_331.cif
_cod_data_source_block Ba1Ge8K2O18
_cod_original_formula_sum 'Ba1 Ge8 K2 O18'
_cod_database_code 1524044

loop_
_symmetry_equiv_pos_as_xyz
x,y,z
-y,x-y,z
-x+y,-x,z
y,x,-z+1/2
-x,-x+y,-z+1/2
x-y,-y,-z+1/2
-x,-y,-z
y,-x+y,-z
x-y,x,-z
-y,-x,z-1/2
x,x-y,z-1/2
-x+y,y,z-1/2

loop_
_atom_site_label
_atom_site_type_symbol
_atom_site_fract_x
_atom_site_fract_y
_atom_site_fract_z
_atom_site_occupancy
_atom_site_U_iso_or_equiv
K1 K+1 0.6644 0.0016 0.9606 1 0.0
O3 O-2 0.8173 0.3941 0.5328 1 0.0
Ba1 Ba+2 0.6649 0 0.75 1 0.0
O7 O-2 0.6741 0.7944 0.672 1 0.0
O8 O-2 0.7827 0.6755 0.5849 1 0.0
O4 O-2 0.7591 0.4853 0.4237 1 0.0
O5 O-2 0.0869 0.9366 0.3082 1 0.0
Ge3 Ge+4 0.3333 0.6667 0.7721 1 0.0
Ge7 Ge+4 0.178 0.0038 0.8726 1 0.0
Ge2 Ge+4 0 0 0.25 1 0.0
O2 O-2 0.7263 0.4815 0.1709 1 0.0
Ge6 Ge+4 0.4881 0.3333 0.1087 1 0.0
O1 O-2 0.8156 0.4064 0.2825 1 0.0
Ge4 Ge+4 0.3333 0.6667 0.0225 1 0.0
O6 O-2 0.0675 0.9174 0.5587 1 0.0
Ge1 Ge+4 0 0 0 1 0.0
Ge5 Ge+4 0.4828 0.338 0.3505 1 0.0
O9 O-2 0.9914 0.4752 0.6358 1 0.0
